data_7016315
loop_
_publ_author_name
'Kato, Shinzi'
'Tani, Kazuyasu'
'Ishida, Masaru'
'Nonogaki, Junko'
'Ebihara, Masahiro'
'Hayashi, Satoko'
'Nakanishi, Waro'
'Niyomura, Osamu'
'Ando, Fumio'
'Koketsu, Jugo'

_publ_section_title
;
 Synthesis, structures and ab initio studies of selenium and tellurium
 bis(carbodithioates and carbothioates).
;
_journal_issue 32
_journal_name_full 'Dalton transactions (Cambridge, England : 2003)'
_journal_page_first 8156
_journal_page_last 8169
_journal_paper_doi 10.1039/c1dt10208g
_journal_volume 40
_journal_year 2011
_chemical_formula_moiety 'C16 H14 O2 S4 Se'
_chemical_formula_sum 'C16 H14 O2 S4 Se'
_chemical_formula_weight 445.47
_chemical_name_systematic
;
?
;
_space_group_IT_number 14
_symmetry_cell_setting monoclinic
_symmetry_Int_Tables_number 14
_symmetry_space_group_name_Hall '-P 2yn'
_symmetry_space_group_name_H-M 'P 1 21/n 1'
_atom_sites_solution_hydrogens geom
_atom_sites_solution_primary direct
_atom_sites_solution_secondary difmap
_audit_creation_method SHELXL-97
_cell_angle_alpha 90
_cell_angle_beta 96.942(8)
_cell_angle_gamma 90
_cell_formula_units_Z 4
_cell_length_a 7.779(1)
_cell_length_b 12.907(1)
_cell_length_c 17.537(1)
_cell_measurement_reflns_used 25
_cell_measurement_temperature 193(2)
_cell_measurement_theta_max 12.5
_cell_measurement_theta_min 10.0
_cell_volume 1747.9(3)
_computing_structure_refinement 'SHELXL-97 (Sheldrick, 1997)'
_computing_structure_solution 'SHELXS-97 (Sheldrick, 1990)'
_diffrn_ambient_temperature 193(2)
_diffrn_measured_fraction_theta_full 1.000
_diffrn_measured_fraction_theta_max 1.000
_diffrn_measurement_device_type 'Rigaku AFC7R'
_diffrn_measurement_method \w-2\q
_diffrn_radiation_detector 'scintillation counter'
_diffrn_radiation_monochromator graphite
_diffrn_radiation_source 'Rigaku rotating anode'
_diffrn_radiation_type 'Mo K\a'
_diffrn_radiation_wavelength 0.71070
_diffrn_reflns_av_R_equivalents 0.0829
_diffrn_reflns_av_sigmaI/netI 0.0882
_diffrn_reflns_limit_h_max 10
_diffrn_reflns_limit_h_min 0
_diffrn_reflns_limit_k_max 16
_diffrn_reflns_limit_k_min 0
_diffrn_reflns_limit_l_max 22
_diffrn_reflns_limit_l_min -22
_diffrn_reflns_number 4302
_diffrn_reflns_theta_full 27.50
_diffrn_reflns_theta_max 27.50
_diffrn_reflns_theta_min 2.34
_diffrn_standards_decay_% 0.46
_diffrn_standards_interval_count 150
_diffrn_standards_number 3
_exptl_absorpt_coefficient_mu 2.631
_exptl_absorpt_correction_T_max 0.692
_exptl_absorpt_correction_T_min 0.540
_exptl_absorpt_correction_type psi-scan
_exptl_absorpt_process_details '(North, Phillips & Mathews, 1968)'
_exptl_crystal_colour reddish
_exptl_crystal_density_diffrn 1.693
_exptl_crystal_density_method 'not measured'
_exptl_crystal_description prismatic
_exptl_crystal_F_000 896
_exptl_crystal_size_max 0.31
_exptl_crystal_size_mid 0.26
_exptl_crystal_size_min 0.14
_refine_diff_density_max 0.448
_refine_diff_density_min -0.437
_refine_diff_density_rms 0.104
_refine_ls_extinction_method none
_refine_ls_goodness_of_fit_ref 1.017
_refine_ls_hydrogen_treatment constr
_refine_ls_matrix_type full
_refine_ls_number_parameters 210
_refine_ls_number_reflns 4013
_refine_ls_number_restraints 0
_refine_ls_restrained_S_all 1.017
_refine_ls_R_factor_all 0.1021
_refine_ls_R_factor_gt 0.0377
_refine_ls_shift/su_max 0.000
_refine_ls_shift/su_mean 0.000
_refine_ls_structure_factor_coef Fsqd
_refine_ls_weighting_details 'calc w=1/[\s^2^(Fo^2^)+(0.0216P)^2^+1.3750P] where P=(Fo^2^+2Fc^2^)/3'
_refine_ls_weighting_scheme calc
_refine_ls_wR_factor_gt 0.0675
_refine_ls_wR_factor_ref 0.0836
_reflns_number_gt 2512
_reflns_number_total 4013
_reflns_threshold_expression >2sigma(I)
_cod_data_source_file c1dt10208g.txt
_cod_data_source_block tani43
_cod_original_sg_symbol_H-M 'P 21/n '
_cod_database_code 7016315

loop_
_symmetry_equiv_pos_as_xyz
'x, y, z'
'-x+1/2, y+1/2, -z+1/2'
'-x, -y, -z'
'x-1/2, -y-1/2, z-1/2'

loop_
_atom_site_label
_atom_site_type_symbol
_atom_site_fract_x
_atom_site_fract_y
_atom_site_fract_z
_atom_site_U_iso_or_equiv
_atom_site_adp_type
_atom_site_occupancy
_atom_site_symmetry_multiplicity
_atom_site_calc_flag
_atom_site_refinement_flags
Se1 Se 0.19137(5) 0.53438(3) 0.43805(2) 0.02655(11) Uani 1 1 d .
S11 S 0.18145(16) 0.74961(8) 0.47806(6) 0.0379(3) Uani 1 1 d .
S12 S 0.02138(14) 0.62946(8) 0.34870(6) 0.0289(2) Uani 1 1 d .
C11 C 0.0471(5) 0.7451(3) 0.3972(2) 0.0221(8) Uani 1 1 d .
C12 C -0.0557(5) 0.8356(3) 0.3665(2) 0.0223(8) Uani 1 1 d .
C13 C -0.1169(5) 0.8502(3) 0.2878(2) 0.0213(8) Uani 1 1 d .
C14 C -0.2112(5) 0.9386(3) 0.2648(2) 0.0267(9) Uani 1 1 d .
H14 H -0.2505 0.9488 0.2119 0.032 Uiso 1 1 calc R
C15 C -0.2484(5) 1.0116(3) 0.3176(2) 0.0310(10) Uani 1 1 d .
H15 H -0.3158 1.0707 0.3012 0.037 Uiso 1 1 calc R
C16 C -0.1881(5) 0.9991(3) 0.3945(2) 0.0342(11) Uani 1 1 d .
H16 H -0.2121 1.0501 0.4308 0.041 Uiso 1 1 calc R
C17 C -0.0929(5) 0.9124(3) 0.4182(2) 0.0274(9) Uani 1 1 d .
H17 H -0.0515 0.9046 0.4711 0.033 Uiso 1 1 calc R
O11 O -0.0763(4) 0.7758(2) 0.23832(14) 0.0314(7) Uani 1 1 d .
C18 C -0.1412(6) 0.7878(3) 0.1591(2) 0.0317(10) Uani 1 1 d .
H18A H -0.2681 0.7881 0.1534 0.048 Uiso 1 1 calc R
H18B H -0.1006 0.7301 0.1296 0.048 Uiso 1 1 calc R
H18C H -0.0994 0.8533 0.1400 0.048 Uiso 1 1 calc R
S21 S 0.33191(16) 0.34783(9) 0.49697(6) 0.0378(3) Uani 1 1 d .
S22 S 0.12299(14) 0.40264(7) 0.35558(6) 0.0279(2) Uani 1 1 d .
C21 C 0.2322(5) 0.3096(3) 0.4128(2) 0.0223(8) Uani 1 1 d .
C22 C 0.2378(5) 0.2018(3) 0.3845(2) 0.0248(9) Uani 1 1 d .
C23 C 0.1639(5) 0.1696(3) 0.3106(2) 0.0254(9) Uani 1 1 d .
C24 C 0.1839(5) 0.0687(3) 0.2865(2) 0.0290(9) Uani 1 1 d .
H24 H 0.1361 0.0485 0.2362 0.035 Uiso 1 1 calc R
C25 C 0.2727(5) -0.0031(3) 0.3349(2) 0.0332(10) Uani 1 1 d .
H25 H 0.2854 -0.0723 0.3179 0.040 Uiso 1 1 calc R
C26 C 0.3433(6) 0.0262(3) 0.4082(2) 0.0345(10) Uani 1 1 d .
H26 H 0.4034 -0.0230 0.4417 0.041 Uiso 1 1 calc R
C27 C 0.3260(5) 0.1264(3) 0.4321(2) 0.0307(10) Uani 1 1 d .
H27 H 0.3753 0.1455 0.4823 0.037 Uiso 1 1 calc R
O21 O 0.0749(4) 0.2422(2) 0.26622(16) 0.0370(8) Uani 1 1 d .
C28 C 0.0030(5) 0.2162(3) 0.1895(2) 0.0324(10) Uani 1 1 d .
H28A H 0.0951 0.1910 0.1608 0.049 Uiso 1 1 calc R
H28B H -0.0507 0.2778 0.1641 0.049 Uiso 1 1 calc R
H28C H -0.0847 0.1620 0.1912 0.049 Uiso 1 1 calc R

loop_
_atom_site_aniso_label
_atom_site_aniso_U_11
_atom_site_aniso_U_22
_atom_site_aniso_U_33
_atom_site_aniso_U_23
_atom_site_aniso_U_13
_atom_site_aniso_U_12
Se1 0.0319(2) 0.0250(2) 0.02098(19) 0.00008(18) -0.00394(16) 0.0012(2)
S11 0.0528(8) 0.0293(6) 0.0257(6) -0.0074(5) -0.0187(5) 0.0084(5)
S12 0.0368(6) 0.0217(5) 0.0249(5) -0.0045(4) -0.0097(5) 0.0048(4)
C11 0.026(2) 0.0219(19) 0.0171(19) -0.0027(15) -0.0005(16) -0.0014(17)
C12 0.022(2) 0.025(2) 0.0194(19) -0.0036(16) -0.0027(16) 0.0006(17)
C13 0.023(2) 0.0215(19) 0.0186(19) -0.0035(15) -0.0007(16) 0.0014(17)
C14 0.027(2) 0.025(2) 0.026(2) 0.0004(16) -0.0055(17) 0.0012(17)
C15 0.031(2) 0.026(2) 0.034(2) -0.0015(18) -0.0049(19) 0.0085(18)
C16 0.035(3) 0.029(2) 0.037(2) -0.0115(18) -0.003(2) 0.0095(19)
C17 0.030(2) 0.030(2) 0.021(2) -0.0034(17) -0.0028(17) 0.0032(19)
O11 0.0464(19) 0.0295(15) 0.0157(14) -0.0032(12) -0.0071(13) 0.0113(14)
C18 0.040(3) 0.037(2) 0.016(2) -0.0022(18) -0.0032(18) 0.011(2)
S21 0.0510(7) 0.0326(6) 0.0251(6) -0.0010(5) -0.0142(5) 0.0057(5)
S22 0.0354(6) 0.0211(5) 0.0242(5) 0.0001(4) -0.0086(4) 0.0025(4)
C21 0.023(2) 0.024(2) 0.0188(19) 0.0041(15) -0.0030(16) -0.0013(16)
C22 0.023(2) 0.021(2) 0.030(2) 0.0020(17) 0.0036(17) -0.0003(17)
C23 0.024(2) 0.025(2) 0.026(2) 0.0025(17) -0.0008(17) 0.0006(17)
C24 0.027(2) 0.031(2) 0.029(2) -0.0023(18) 0.0049(18) -0.0013(18)
C25 0.031(2) 0.023(2) 0.046(3) -0.0010(19) 0.009(2) 0.0005(18)
C26 0.044(3) 0.023(2) 0.037(2) 0.0093(19) 0.006(2) 0.007(2)
C27 0.032(2) 0.026(2) 0.032(2) 0.0050(18) -0.0014(19) -0.0012(19)
O21 0.050(2) 0.0299(16) 0.0270(16) -0.0067(13) -0.0140(14) 0.0131(14)
C28 0.034(3) 0.038(2) 0.023(2) -0.0023(19) -0.0044(18) 0.005(2)

loop_
_atom_type_symbol
_atom_type_description
_atom_type_scat_dispersion_real
_atom_type_scat_dispersion_imag
_atom_type_scat_source
C C 0.0033 0.0016 'International Tables Vol C Tables 4.2.6.8 and 6.1.1.4'
H H 0.0000 0.0000 'International Tables Vol C Tables 4.2.6.8 and 6.1.1.4'
O O 0.0106 0.0060 'International Tables Vol C Tables 4.2.6.8 and 6.1.1.4'
S S 0.1246 0.1234 'International Tables Vol C Tables 4.2.6.8 and 6.1.1.4'
Se Se -0.0929 2.2259 'International Tables Vol C Tables 4.2.6.8 and 6.1.1.4'

loop_
_geom_angle_atom_site_label_1
_geom_angle_atom_site_label_2
_geom_angle_atom_site_label_3
_geom_angle
S22 Se1 S12 83.85(4)
C11 S12 Se1 95.98(13)
C12 C11 S11 122.7(3)
C12 C11 S12 118.7(3)
S11 C11 S12 118.5(2)
C17 C12 C13 117.8(3)
C17 C12 C11 117.9(3)
C13 C12 C11 124.2(3)
O11 C13 C14 123.4(3)
O11 C13 C12 116.9(3)
C14 C13 C12 119.7(3)
C15 C14 C13 120.9(4)
C15 C14 H14 119.6
C13 C14 H14 119.6
C14 C15 C16 120.2(4)
C14 C15 H15 119.9
C16 C15 H15 119.9
C17 C16 C15 119.7(4)
C17 C16 H16 120.2
C15 C16 H16 120.2
C16 C17 C12 121.7(4)
C16 C17 H17 119.1
C12 C17 H17 119.1
C13 O11 C18 117.6(3)
O11 C18 H18A 109.5
O11 C18 H18B 109.5
H18A C18 H18B 109.5
O11 C18 H18C 109.5
H18A C18 H18C 109.5
H18B C18 H18C 109.5
C21 S22 Se1 95.19(13)
C22 C21 S21 123.3(3)
C22 C21 S22 119.5(3)
S21 C21 S22 117.1(2)
C27 C22 C23 117.1(4)
C27 C22 C21 118.9(3)
C23 C22 C21 123.9(3)
O21 C23 C24 122.9(4)
O21 C23 C22 116.5(3)
C24 C23 C22 120.6(4)
C25 C24 C23 120.6(4)
C25 C24 H24 119.7
C23 C24 H24 119.7
C24 C25 C26 119.9(4)
C24 C25 H25 120.1
C26 C25 H25 120.1
C27 C26 C25 119.8(4)
C27 C26 H26 120.1
C25 C26 H26 120.1
C26 C27 C22 122.1(4)
C26 C27 H27 119.0
C22 C27 H27 119.0
C23 O21 C28 119.5(3)
O21 C28 H28A 109.5
O21 C28 H28B 109.5
H28A C28 H28B 109.5
O21 C28 H28C 109.5
H28A C28 H28C 109.5
H28B C28 H28C 109.5

loop_
_geom_bond_atom_site_label_1
_geom_bond_atom_site_label_2
_geom_bond_distance
Se1 S22 2.2539(10)
Se1 S12 2.2824(10)
S11 C11 1.658(4)
S12 C11 1.717(4)
C11 C12 1.480(5)
C12 C17 1.397(5)
C12 C13 1.416(5)
C13 O11 1.357(4)
C13 C14 1.390(5)
C14 C15 1.376(5)
C14 H14 0.9500
C15 C16 1.382(5)
C15 H15 0.9500
C16 C17 1.379(5)
C16 H16 0.9500
C17 H17 0.9500
O11 C18 1.427(4)
C18 H18A 0.9800
C18 H18B 0.9800
C18 H18C 0.9800
S21 C21 1.657(4)
S22 C21 1.722(4)
C21 C22 1.480(5)
C22 C27 1.405(5)
C22 C23 1.415(5)
C23 O21 1.355(4)
C23 C24 1.385(5)
C24 C25 1.384(5)
C24 H24 0.9500
C25 C26 1.388(5)
C25 H25 0.9500
C26 C27 1.371(5)
C26 H26 0.9500
C27 H27 0.9500
O21 C28 1.433(4)
C28 H28A 0.9800
C28 H28B 0.9800
C28 H28C 0.9800

loop_
_geom_torsion_atom_site_label_1
_geom_torsion_atom_site_label_2
_geom_torsion_atom_site_label_3
_geom_torsion_atom_site_label_4
_geom_torsion
S22 Se1 S12 C11 -179.78(14)
Se1 S12 C11 C12 -173.6(3)
Se1 S12 C11 S11 4.3(3)
S11 C11 C12 C17 -24.7(5)
S12 C11 C12 C17 153.2(3)
S11 C11 C12 C13 154.4(3)
S12 C11 C12 C13 -27.7(5)
C17 C12 C13 O11 178.7(3)
C11 C12 C13 O11 -0.4(6)
C17 C12 C13 C14 -0.3(6)
C11 C12 C13 C14 -179.4(4)
O11 C13 C14 C15 -179.9(4)
C12 C13 C14 C15 -1.0(6)
C13 C14 C15 C16 1.8(6)
C14 C15 C16 C17 -1.1(6)
C15 C16 C17 C12 -0.3(7)
C13 C12 C17 C16 1.0(6)
C11 C12 C17 C16 -179.9(4)
C14 C13 O11 C18 -2.9(6)
C12 C13 O11 C18 178.2(3)
S12 Se1 S22 C21 -177.15(14)
Se1 S22 C21 C22 -177.5(3)
Se1 S22 C21 S21 0.6(2)
S21 C21 C22 C27 2.6(5)
S22 C21 C22 C27 -179.5(3)
S21 C21 C22 C23 -175.2(3)
S22 C21 C22 C23 2.7(5)
C27 C22 C23 O21 178.1(4)
C21 C22 C23 O21 -4.0(6)
C27 C22 C23 C24 -1.9(6)
C21 C22 C23 C24 175.9(4)
O21 C23 C24 C25 -178.5(4)
C22 C23 C24 C25 1.6(6)
C23 C24 C25 C26 -0.3(6)
C24 C25 C26 C27 -0.6(7)
C25 C26 C27 C22 0.2(7)
C23 C22 C27 C26 1.0(6)
C21 C22 C27 C26 -176.9(4)
C24 C23 O21 C28 -2.6(6)
C22 C23 O21 C28 177.4(4)
